data_4308013
loop_
_publ_author_name
'Jens Beckmann'
'Stephan Heitz'
'Malte Hesse'

_publ_contact_author_address
;Institut f\"ur Chemie und Biochemie, 
Freie Universit\"at Berlin, 
Fabeckstr. 34-36, 
14195 Berlin, 
Germany
;
_publ_contact_author_email beckmann@chemie.fu-berlin.de
_publ_contact_author_fax '+49 (0)30-838-52440'
_publ_contact_author_name 'Jens Beckmann'
_publ_contact_author_phone '+49 (0)30-838-54697'
_publ_section_title
;
Four Distinctively Different Decomposition Pathways of Metastable
Supermesityltellurium(IV) Trichloride
;
_journal_name_full 'Inorganic Chemistry'
_journal_page_first 3275
_journal_page_last 3282
_journal_paper_doi 10.1021/ic062469m
_journal_volume 46
_journal_year 2007
_chemical_formula_sum 'C18 H29 Cl3 Te'
_chemical_formula_weight 479.36
_chemical_name_systematic
;
 ?
;
_space_group_IT_number 2
_symmetry_cell_setting triclinic
_symmetry_space_group_name_Hall '-P 1'
_symmetry_space_group_name_H-M 'P -1'
_atom_sites_solution_hydrogens geom
_atom_sites_solution_primary direct
_atom_sites_solution_secondary difmap
_audit_creation_method SHELXL-97
_cell_angle_alpha 105.140(5)
_cell_angle_beta 108.065(4)
_cell_angle_gamma 107.293(4)
_cell_formula_units_Z 2
_cell_length_a 10.1127(19)
_cell_length_b 10.224(2)
_cell_length_c 11.903(2)
_cell_measurement_temperature 173
_cell_volume 1029.0(3)
_computing_cell_refinement 'Bruker SMART'
_computing_data_collection 'Bruker SMART'
_computing_data_reduction 'Bruker SAINT'
_computing_molecular_graphics 'Bruker SHELXTL'
_computing_publication_material 'Bruker SHELXTL'
_computing_structure_refinement 'Bruker SHELXTL'
_computing_structure_solution 'Bruker SHELXTL'
_diffrn_ambient_temperature 173
_diffrn_measured_fraction_theta_full 0.968
_diffrn_measured_fraction_theta_max 0.968
_diffrn_measurement_device_type 'CCD area detector'
_diffrn_measurement_method 'phi and omega scans with .3 deg in omega'
_diffrn_radiation_monochromator graphite
_diffrn_radiation_source 'fine-focus sealed tube'
_diffrn_radiation_type MoK\a
_diffrn_radiation_wavelength 0.71073
_diffrn_reflns_av_R_equivalents 0.0217
_diffrn_reflns_av_sigmaI/netI 0.0317
_diffrn_reflns_limit_h_max 14
_diffrn_reflns_limit_h_min -14
_diffrn_reflns_limit_k_max 14
_diffrn_reflns_limit_k_min -13
_diffrn_reflns_limit_l_max 16
_diffrn_reflns_limit_l_min -16
_diffrn_reflns_number 12766
_diffrn_reflns_theta_full 30.56
_diffrn_reflns_theta_max 30.56
_diffrn_reflns_theta_min 1.95
_exptl_absorpt_coefficient_mu 1.831
_exptl_absorpt_correction_T_max 1.0
_exptl_absorpt_correction_T_min 0.64
_exptl_absorpt_correction_type empiric
_exptl_crystal_colour yellow
_exptl_crystal_density_diffrn 1.547
_exptl_crystal_density_method 'not measured'
_exptl_crystal_description plate
_exptl_crystal_F_000 480
_exptl_crystal_size_max .26
_exptl_crystal_size_mid .25
_exptl_crystal_size_min .05
_refine_diff_density_max 3.011
_refine_diff_density_min -3.266
_refine_diff_density_rms 0.148
_refine_ls_extinction_method none
_refine_ls_goodness_of_fit_ref 1.015
_refine_ls_hydrogen_treatment mixed
_refine_ls_matrix_type full
_refine_ls_number_parameters 199
_refine_ls_number_reflns 6130
_refine_ls_number_restraints 0
_refine_ls_restrained_S_all 1.015
_refine_ls_R_factor_all 0.0484
_refine_ls_R_factor_gt 0.0422
_refine_ls_shift/su_max 0.001
_refine_ls_shift/su_mean 0.000
_refine_ls_structure_factor_coef Fsqd
_refine_ls_weighting_details 'calc w=1/[\s^2^(Fo^2^)+(0.0658P)^2^+2.2689P] where P=(Fo^2^+2Fc^2^)/3'
_refine_ls_weighting_scheme calc
_refine_ls_wR_factor_gt 0.1050
_refine_ls_wR_factor_ref 0.1100
_reflns_number_gt 5511
_reflns_number_total 6130
_reflns_threshold_expression >2sigma(I)
_cod_data_source_file ic062469msi20061226_121127.cif
_cod_data_source_block added_by_encifer
_cod_depositor_comments
;
The following automatic conversions were performed:
'_symmetry_cell_setting' value 'Triclinic' changed to 'triclinic'
according to '/home/saulius/struct/CIF-dictionaries/cif_core.dic'
dictionary named 'cif_core.dic' version 2.4.1 from 2010-06-29.

Automatic conversion script
Id: cif_fix_enum 1527 2010-12-29 10:47:43Z saulius 
;
_cod_original_sg_symbol_H-M 'P -1 '
_cod_original_formula_sum 'C18 H29 Cl3 Te1'
_cod_database_code 4308013

loop_
_symmetry_equiv_pos_as_xyz
'x, y, z'
'-x, -y, -z'

loop_
_atom_site_label
_atom_site_type_symbol
_atom_site_fract_x
_atom_site_fract_y
_atom_site_fract_z
_atom_site_U_iso_or_equiv
_atom_site_adp_type
_atom_site_occupancy
_atom_site_symmetry_multiplicity
_atom_site_calc_flag
_atom_site_refinement_flags
_atom_site_disorder_assembly
_atom_site_disorder_group
Te1 Te 0.07634(2) 0.19492(2) 0.707387(18) 0.01913(7) Uani 1 1 d . . .
Cl1 Cl 0.02404(10) 0.18223(9) 0.48405(8) 0.02849(17) Uani 1 1 d . . .
Cl3 Cl -0.17761(9) 0.15956(10) 0.65073(10) 0.03262(19) Uani 1 1 d . . .
Cl2 Cl 0.08286(12) 0.21597(12) 0.92190(9) 0.03502(19) Uani 1 1 d . . .
C20 C 0.0725(3) 0.5763(3) 0.7739(3) 0.0185(5) Uani 1 1 d . . .
C12 C 0.3168(3) 0.6587(4) 0.7493(3) 0.0212(6) Uani 1 1 d . . .
H12 H 0.2981 0.7420 0.7470 0.025 Uiso 1 1 calc R . .
C30 C 0.3691(4) 0.1558(4) 0.6551(4) 0.0305(7) Uani 1 1 d . . .
H30A H 0.3848 0.1874 0.5893 0.046 Uiso 1 1 calc R . .
H30B H 0.2616 0.1066 0.6306 0.046 Uiso 1 1 calc R . .
H30C H 0.4160 0.0884 0.6662 0.046 Uiso 1 1 calc R . .
C23 C -0.0623(3) 0.5063(4) 0.6403(3) 0.0249(6) Uani 1 1 d . . .
H23A H -0.0296 0.5432 0.5828 0.037 Uiso 1 1 calc R . .
H23B H -0.1442 0.5319 0.6471 0.037 Uiso 1 1 calc R . .
H23C H -0.0968 0.4001 0.6080 0.037 Uiso 1 1 calc R . .
C10 C 0.2414(3) 0.4195(3) 0.7626(3) 0.0178(5) Uani 1 1 d . . .
C22 C 0.1122(4) 0.7453(4) 0.8267(4) 0.0275(7) Uani 1 1 d . . .
H22A H 0.1417 0.7875 0.7705 0.041 Uiso 1 1 calc R . .
H22B H 0.1950 0.7927 0.9107 0.041 Uiso 1 1 calc R . .
H22C H 0.0245 0.7603 0.8317 0.041 Uiso 1 1 calc R . .
C13 C 0.4493(3) 0.6534(3) 0.7398(3) 0.0202(5) Uani 1 1 d . . .
C15 C 0.3824(3) 0.4147(3) 0.7653(3) 0.0183(5) Uani 1 1 d . . .
C14 C 0.4807(3) 0.5335(4) 0.7525(3) 0.0213(6) Uani 1 1 d . . .
H14 H 0.5721 0.5319 0.7525 0.026 Uiso 1 1 calc R . .
C24 C 0.5563(3) 0.7801(4) 0.7222(3) 0.0244(6) Uani 1 1 d . . .
C21 C 0.0276(4) 0.5219(4) 0.8703(3) 0.0241(6) Uani 1 1 d . . .
H21A H 0.1142 0.5679 0.9520 0.036 Uiso 1 1 calc R . .
H21B H -0.0061 0.4158 0.8403 0.036 Uiso 1 1 calc R . .
H21C H -0.0536 0.5476 0.8791 0.036 Uiso 1 1 calc R . .
C11 C 0.2104(3) 0.5467(3) 0.7620(3) 0.0181(5) Uani 1 1 d . . .
C29 C 0.6149(4) 0.3510(5) 0.8197(5) 0.0390(10) Uani 1 1 d . . .
H29A H 0.6673 0.4370 0.8988 0.059 Uiso 1 1 calc R . .
H29B H 0.6361 0.3776 0.7536 0.059 Uiso 1 1 calc R . .
H29C H 0.6492 0.2752 0.8304 0.059 Uiso 1 1 calc R . .
C28 C 0.4407(3) 0.2918(3) 0.7815(3) 0.0216(6) Uani 1 1 d . . .
C27 C 0.4652(4) 0.8001(5) 0.6030(4) 0.0331(8) Uani 1 1 d . . .
H27A H 0.5315 0.8796 0.5914 0.050 Uiso 1 1 calc R . .
H27B H 0.3839 0.8237 0.6143 0.050 Uiso 1 1 calc R . .
H27C H 0.4233 0.7097 0.5289 0.050 Uiso 1 1 calc R . .
C31 C 0.4191(5) 0.2468(5) 0.8901(4) 0.0359(8) Uani 1 1 d . . .
H31A H 0.4651 0.3340 0.9677 0.054 Uiso 1 1 calc R . .
H31B H 0.4666 0.1801 0.9028 0.054 Uiso 1 1 calc R . .
H31C H 0.3121 0.1982 0.8676 0.054 Uiso 1 1 calc R . .
C25 C 0.6899(5) 0.7503(5) 0.7047(5) 0.0419(10) Uani 1 1 d . . .
H25A H 0.7536 0.8327 0.6942 0.063 Uiso 1 1 calc R . .
H25B H 0.6512 0.6613 0.6300 0.063 Uiso 1 1 calc R . .
H25C H 0.7487 0.7384 0.7789 0.063 Uiso 1 1 calc R . .
C26 C 0.6221(5) 0.9241(4) 0.8415(4) 0.0383(9) Uani 1 1 d . . .
H26A H 0.6894 1.0041 0.8311 0.057 Uiso 1 1 calc R . .
H26B H 0.6778 0.9107 0.9160 0.057 Uiso 1 1 calc R . .
H26C H 0.5403 0.9473 0.8518 0.057 Uiso 1 1 calc R . .

loop_
_atom_site_aniso_label
_atom_site_aniso_U_11
_atom_site_aniso_U_22
_atom_site_aniso_U_33
_atom_site_aniso_U_23
_atom_site_aniso_U_13
_atom_site_aniso_U_12
Te1 0.02077(10) 0.01831(11) 0.01944(11) 0.00918(8) 0.00871(7) 0.00764(7)
Cl1 0.0365(4) 0.0242(4) 0.0197(3) 0.0095(3) 0.0082(3) 0.0089(3)
Cl3 0.0201(3) 0.0332(4) 0.0415(5) 0.0162(4) 0.0113(3) 0.0074(3)
Cl2 0.0492(5) 0.0444(5) 0.0299(4) 0.0236(4) 0.0248(4) 0.0263(4)
C20 0.0179(11) 0.0215(14) 0.0213(13) 0.0100(11) 0.0100(10) 0.0116(10)
C12 0.0209(12) 0.0220(14) 0.0274(15) 0.0127(12) 0.0127(11) 0.0122(11)
C30 0.0300(15) 0.0255(16) 0.0355(18) 0.0054(14) 0.0151(14) 0.0149(13)
C23 0.0207(12) 0.0315(17) 0.0235(14) 0.0120(13) 0.0072(11) 0.0131(12)
C10 0.0172(11) 0.0197(13) 0.0180(12) 0.0076(11) 0.0077(10) 0.0093(10)
C22 0.0282(14) 0.0253(16) 0.0353(18) 0.0103(14) 0.0175(13) 0.0161(13)
C13 0.0186(11) 0.0221(14) 0.0233(14) 0.0111(12) 0.0103(11) 0.0095(10)
C15 0.0174(11) 0.0204(13) 0.0187(13) 0.0077(11) 0.0067(10) 0.0106(10)
C14 0.0175(11) 0.0229(14) 0.0260(14) 0.0094(12) 0.0100(11) 0.0108(11)
C24 0.0202(12) 0.0248(15) 0.0337(17) 0.0157(13) 0.0145(12) 0.0093(11)
C21 0.0245(13) 0.0334(17) 0.0228(14) 0.0130(13) 0.0148(12) 0.0157(12)
C11 0.0183(11) 0.0214(13) 0.0193(13) 0.0091(11) 0.0095(10) 0.0115(10)
C29 0.0227(15) 0.0322(19) 0.062(3) 0.0202(19) 0.0106(16) 0.0172(14)
C28 0.0216(12) 0.0209(14) 0.0264(15) 0.0104(12) 0.0095(11) 0.0136(11)
C27 0.0314(16) 0.038(2) 0.0364(19) 0.0231(17) 0.0165(15) 0.0127(15)
C31 0.046(2) 0.044(2) 0.0331(19) 0.0245(17) 0.0164(16) 0.0311(18)
C25 0.0319(17) 0.047(2) 0.074(3) 0.039(2) 0.036(2) 0.0229(17)
C26 0.0357(18) 0.0286(18) 0.042(2) 0.0125(16) 0.0163(16) 0.0029(15)

loop_
_atom_type_symbol
_atom_type_description
_atom_type_scat_dispersion_real
_atom_type_scat_dispersion_imag
_atom_type_scat_source
C C 0.0033 0.0016 'International Tables Vol C Tables 4.2.6.8 and 6.1.1.4'
H H 0.0000 0.0000 'International Tables Vol C Tables 4.2.6.8 and 6.1.1.4'
Cl Cl 0.1484 0.1585 'International Tables Vol C Tables 4.2.6.8 and 6.1.1.4'
Te Te -0.5308 1.6751 'International Tables Vol C Tables 4.2.6.8 and 6.1.1.4'

loop_
_geom_angle_atom_site_label_1
_geom_angle_atom_site_label_2
_geom_angle_atom_site_label_3
_geom_angle
_geom_angle_site_symmetry_1
_geom_angle_site_symmetry_3
_geom_angle_publ_flag
C10 Te1 Cl3 116.82(7) . . ?
C10 Te1 Cl2 98.20(8) . . ?
Cl3 Te1 Cl2 84.76(3) . . ?
C10 Te1 Cl1 83.71(8) . . ?
Cl3 Te1 Cl1 84.68(3) . . ?
Cl2 Te1 Cl1 168.96(3) . . ?
C21 C20 C23 112.0(3) . . ?
C21 C20 C22 104.7(3) . . ?
C23 C20 C22 107.0(2) . . ?
C21 C20 C11 111.8(2) . . ?
C23 C20 C11 109.8(2) . . ?
C22 C20 C11 111.3(2) . . ?
C13 C12 C11 124.0(3) . . ?
C11 C10 C15 121.6(3) . . ?
C11 C10 Te1 127.1(2) . . ?
C15 C10 Te1 109.1(2) . . ?
C14 C13 C12 117.1(3) . . ?
C14 C13 C24 122.9(3) . . ?
C12 C13 C24 119.9(3) . . ?
C14 C15 C10 116.6(3) . . ?
C14 C15 C28 115.7(2) . . ?
C10 C15 C28 127.7(3) . . ?
C13 C14 C15 123.7(3) . . ?
C13 C24 C25 112.6(3) . . ?
C13 C24 C27 109.0(3) . . ?
C25 C24 C27 108.5(3) . . ?
C13 C24 C26 109.0(3) . . ?
C25 C24 C26 108.1(3) . . ?
C27 C24 C26 109.7(3) . . ?
C12 C11 C10 116.4(3) . . ?
C12 C11 C20 115.7(2) . . ?
C10 C11 C20 127.9(3) . . ?
C30 C28 C31 111.4(3) . . ?
C30 C28 C29 105.0(3) . . ?
C31 C28 C29 105.1(3) . . ?
C30 C28 C15 111.9(3) . . ?
C31 C28 C15 112.5(3) . . ?
C29 C28 C15 110.4(3) . . ?

loop_
_geom_bond_atom_site_label_1
_geom_bond_atom_site_label_2
_geom_bond_distance
_geom_bond_site_symmetry_2
_geom_bond_publ_flag
Te1 C10 2.178(3) . ?
Te1 Cl3 2.3296(9) . ?
Te1 Cl2 2.4841(10) . ?
Te1 Cl1 2.5041(10) . ?
C20 C21 1.530(4) . ?
C20 C23 1.542(4) . ?
C20 C22 1.551(4) . ?
C20 C11 1.552(4) . ?
C12 C13 1.395(4) . ?
C12 C11 1.397(4) . ?
C30 C28 1.534(5) . ?
C10 C11 1.426(4) . ?
C10 C15 1.431(4) . ?
C13 C14 1.387(4) . ?
C13 C24 1.530(4) . ?
C15 C14 1.400(4) . ?
C15 C28 1.569(4) . ?
C24 C25 1.533(5) . ?
C24 C27 1.535(5) . ?
C24 C26 1.539(5) . ?
C29 C28 1.549(5) . ?
C28 C31 1.534(5) . ?

loop_
_cod_related_entry_id
_cod_related_entry_database
_cod_related_entry_code
1 ChemSpider 21155880
